data_1525995
loop_
_publ_author_name
'Evans, J.S.O.'
'Sleight, A.W.'

_publ_section_title
;
 Synthesis and structure of Bi2 Ca V2 O9
;
_journal_name_full 'International Journal of Inorganic Materials'
_journal_page_first 375
_journal_page_last 377
_journal_volume 2
_journal_year 2000
_chemical_formula_sum 'Bi2.04 Ca0.94 O9 V2'
_chemical_name_systematic '(Bi2.04 Ca0.94) (V O4)2 O'
_space_group_IT_number 14
_symmetry_space_group_name_Hall '-P 2yn'
_symmetry_space_group_name_H-M 'P 1 21/n 1'
_cell_angle_alpha 90
_cell_angle_beta 107.19
_cell_angle_gamma 90
_cell_formula_units_Z 4
_cell_length_a 7.096
_cell_length_b 12.4
_cell_length_c 9.397
_cell_volume 789.911
_citation_journal_id_ASTM IJIMCR
_cod_data_source_file Evans_IJIMCR_2000_119.cif
_cod_data_source_block Bi2.04Ca0.94O9V2
_cod_original_cell_volume 789.9106
_cod_original_sg_symbol_Hall '-P 2ybc (x-z,y,z)'
_cod_database_code 1525995

loop_
_symmetry_equiv_pos_as_xyz
x,y,z
-x+1/2,y+1/2,-z+1/2
-x,-y,-z
x-1/2,-y-1/2,z-1/2

loop_
_atom_site_label
_atom_site_type_symbol
_atom_site_fract_x
_atom_site_fract_y
_atom_site_fract_z
_atom_site_occupancy
_atom_site_U_iso_or_equiv
Bi2 Bi+3 0.7974 0.14564 0.36623 0.54 0.0
O3 O-2 0.484 0.08 0.3856 1 0.0
O5 O-2 0.67 0.0404 0.887 1 0.0
Ca3 Ca+2 0.2765 0.12779 0.15924 0.29 0.0
Ca2 Ca+2 0.7974 0.14564 0.36623 0.45 0.0
O9 O-2 0 -0.022 0.788 1 0.0
Bi1 Bi+3 0.49416 0.10738 0.61865 0.8 0.0
O2 O-2 0.574 0.2501 0.8472 1 0.0
Ca1 Ca+2 0.49416 0.10738 0.61865 0.2 0.0
V2 V+5 0.192 0.3386 0.481 1 0.0
O6 O-2 0.697 0.324 0.375 1 0.0
Bi3 Bi+3 0.2765 0.12779 0.15924 0.7 0.0
O4 O-2 0.826 0.1639 0.6369 1 0.0
O1 O-2 0.423 0.293 0.538 1 0.0
V1 V+5 0.048 0.0999 0.7314 1 0.0
O8 O-2 0.404 0.8413 0.8671 1 0.0
O7 O-2 0.167 0.0719 0.6 1 0.0
